data_7243454
loop_
_publ_author_name
'Broumidis, Emmanouil'
'Jones, Callum M. S.'
'Koyioni, Maria'
'Kourtellaris, Andreas'
'Lloyd, Gareth O.'
'Marques-Hueso, Jose'
'Koutentis, Panayiotis A.'
'Vilela, Filipe'

_publ_section_title
;
 8,8&#x2032;-(Benzo[c][1,2,5]thiadiazole-4,7-diyl)bis(quinolin-4(1H)-one):
 a twisted photosensitizer with AIE properties
;
_journal_issue 47
_journal_name_full 'RSC Advances'
_journal_page_first 29102
_journal_page_last 29107
_journal_paper_doi 10.1039/D1RA06263H
_journal_volume 11
_journal_year 2021
_chemical_formula_moiety 'C24 H16 N4 O2 S, 2(C2 F3 O2), 2(C2 H F3 O2)'
_chemical_formula_sum 'C32 H18 F12 N4 O10 S'
_chemical_formula_weight 878.56
_space_group_crystal_system monoclinic
_space_group_IT_number 14
_space_group_name_Hall '-P 2yn'
_space_group_name_H-M_alt 'P 1 21/n 1'
_atom_sites_solution_hydrogens geom
_audit_creation_date 2020-04-30
_audit_creation_method
;
Olex2 1.2
(compiled 2018.05.29 svn.r3508 for OlexSys, GUI svn.r5506)
;
_audit_update_record
;
2021-05-26 deposited with the CCDC.	2021-08-23 downloaded from the CCDC.
;
_cell_angle_alpha 90
_cell_angle_beta 90.509(2)
_cell_angle_gamma 90
_cell_formula_units_Z 4
_cell_length_a 8.14670(10)
_cell_length_b 21.3962(3)
_cell_length_c 20.1733(3)
_cell_measurement_reflns_used 5190
_cell_measurement_temperature 100(2)
_cell_measurement_theta_max 71.7190
_cell_measurement_theta_min 4.1110
_cell_volume 3516.24(8)
_computing_molecular_graphics 'Olex2 (Dolomanov et al., 2009)'
_computing_publication_material 'Olex2 (Dolomanov et al., 2009)'
_computing_structure_refinement 'ShelXL (Sheldrick, 2015)'
_computing_structure_solution 'SHELXT 2014/5 (Sheldrick, 2014)'
_diffrn_ambient_temperature 100(2)
_diffrn_measured_fraction_theta_full 1.000
_diffrn_measured_fraction_theta_max 0.979
_diffrn_measurement_device_type 'SuperNova, Dual, Cu at home/near, Atlas'
_diffrn_radiation_type MoK\a
_diffrn_radiation_wavelength 0.71065
_diffrn_reflns_av_R_equivalents 0.0269
_diffrn_reflns_av_unetI/netI 0.0349
_diffrn_reflns_Laue_measured_fraction_full 1.000
_diffrn_reflns_Laue_measured_fraction_max 0.979
_diffrn_reflns_limit_h_max 9
_diffrn_reflns_limit_h_min -9
_diffrn_reflns_limit_k_max 14
_diffrn_reflns_limit_k_min -26
_diffrn_reflns_limit_l_max 22
_diffrn_reflns_limit_l_min -24
_diffrn_reflns_number 12906
_diffrn_reflns_point_group_measured_fraction_full 1.000
_diffrn_reflns_point_group_measured_fraction_max 0.979
_diffrn_reflns_theta_full 25.214
_diffrn_reflns_theta_max 25.948
_diffrn_reflns_theta_min 1.902
_diffrn_source 'micro-focus sealed X-ray tube'
_exptl_absorpt_coefficient_mu 0.220
_exptl_absorpt_correction_T_max 1.00000
_exptl_absorpt_correction_T_min 0.77880
_exptl_absorpt_correction_type multi-scan
_exptl_absorpt_process_details
;
CrysAlisPro 1.171.40.53 (Rigaku Oxford Diffraction, 2019)
Empirical absorption correction using spherical harmonics,
 implemented in SCALE3 ABSPACK scaling algorithm.
;
_exptl_crystal_colour yellow
_exptl_crystal_density_diffrn 1.660
_exptl_crystal_description plates
_exptl_crystal_F_000 1768
_exptl_crystal_size_max 0.18
_exptl_crystal_size_mid 0.04
_exptl_crystal_size_min 0.03
_refine_diff_density_max 0.551
_refine_diff_density_min -0.344
_refine_diff_density_rms 0.063
_refine_ls_extinction_method none
_refine_ls_goodness_of_fit_ref 1.035
_refine_ls_hydrogen_treatment constr
_refine_ls_matrix_type full
_refine_ls_number_parameters 660
_refine_ls_number_reflns 6738
_refine_ls_number_restraints 0
_refine_ls_restrained_S_all 1.035
_refine_ls_R_factor_all 0.0589
_refine_ls_R_factor_gt 0.0513
_refine_ls_shift/su_max 0.000
_refine_ls_shift/su_mean 0.000
_refine_ls_structure_factor_coef Fsqd
_refine_ls_weighting_details 'w=1/[\s^2^(Fo^2^)+(0.0795P)^2^+2.3563P] where P=(Fo^2^+2Fc^2^)/3'
_refine_ls_weighting_scheme calc
_refine_ls_wR_factor_gt 0.1380
_refine_ls_wR_factor_ref 0.1461
_reflns_Friedel_coverage 0.000
_reflns_number_gt 5767
_reflns_number_total 6738
_reflns_threshold_expression 'I > 2\s(I)'
_cod_data_source_file d1ra06263h2.cif
_cod_data_source_block mk_1
_cod_database_code 7243454
_shelx_shelxl_version_number 2018/3
_shelx_space_group_comment
;
The symmetry employed for this shelxl refinement is uniquely defined
by the following loop, which should always be used as a source of
symmetry information in preference to the above space-group names.
They are only intended as comments.
;
_oxdiff_exptl_absorpt_empirical_full_min 0.781
_oxdiff_exptl_absorpt_empirical_full_max 1.658
_oxdiff_exptl_absorpt_empirical_details
;
Empirical correction (ABSPACK) includes:
- Absorption correction using spherical harmonics
- Frame scaling
;
_olex2_refinement_description
;
1. Fixed Uiso
 At 1.2 times of:
  All C(H) groups, All N(H) groups
 At 1.5 times of:
  All O(H) groups
2. Others
 Fixed Sof: C1C(0.5) O9(0.5) H9(0.5) F10(0.5) O10(0.5) F11(0.5) F12(0.5)
 C31(0.5) F7(0.5) O7(0.5) F8(0.5) O8(0.5) F9(0.5) C29(0.5) C30(0.5) F7A(0.5)
 O7A(0.5) F8A(0.5) O8A(0.5) F9A(0.5) C29A(0.5) C30A(0.5) O9A(0.5) H9A(0.5)
 F10A(0.5) O10A(0.5) F11A(0.5) F12A(0.5) C31A(0.5) C32A(0.5)
3.a Aromatic/amide H refined with riding coordinates:
 N1(H1), N4(H4A), C4(H4), C5(H5), C6(H6), C7(H7), C8(H8), C11(H11), C12(H12),
 C17(H17), C18(H18), C19(H19), C22(H22), C23(H23)
3.b Tetrahedral OH refined with riding coordinates:
 O9(H9), O5(H5A), O9A(H9A)
3.c Idealised tetrahedral OH refined as rotating group:
 O1(H1A), O2(H2)

One half of the trifluoroacetate:trifluoroacetic acid pairs is disordered. 
Refinement without the disorder resulted in an R factor at least 3% higher. 
The rotation of the trifluoromethyl group alone only improved the refinement
 a little and resulted in poor geometric shape to the molecule. 
It was therefore decide to model the whole molecule as disorder. 
The refinement was stable and a free variable gave the disorder as
 approximately 50:50. The occupancy was then fixed to this exactly.
The majority of the minor CIFCHECK alerts are associated with this disorder.
;
_olex2_submission_special_instructions 'No special instructions were received'

loop_
_space_group_symop_operation_xyz
'x, y, z'
'-x+1/2, y+1/2, -z+1/2'
'-x, -y, -z'
'x-1/2, -y-1/2, z-1/2'

loop_
_atom_site_label
_atom_site_type_symbol
_atom_site_fract_x
_atom_site_fract_y
_atom_site_fract_z
_atom_site_U_iso_or_equiv
_atom_site_adp_type
_atom_site_occupancy
_atom_site_site_symmetry_order
_atom_site_calc_flag
_atom_site_refinement_flags_posn
_atom_site_refinement_flags_adp
_atom_site_refinement_flags_occupancy
_atom_site_disorder_assembly
_atom_site_disorder_group
S1 S 0.82527(6) 0.22492(3) 0.39457(2) 0.02785(15) Uani 1 1 d . . . . .
O1 O 0.5294(2) 0.31715(8) 0.02905(7) 0.0288(3) Uani 1 1 d . . . . .
H1A H 0.585111 0.343804 0.010635 0.043 Uiso 1 1 calc GR . . . .
N1 N 0.5631(2) 0.33217(8) 0.23025(8) 0.0210(3) Uani 1 1 d . . . . .
H1 H 0.574218 0.334765 0.272591 0.025 Uiso 1 1 calc R . . . .
C1 C 0.4010(2) 0.23825(10) 0.24525(10) 0.0228(4) Uani 1 1 d . . . . .
O2 O 0.4625(2) 0.19518(8) 0.75591(7) 0.0289(3) Uani 1 1 d . . . . .
H2 H 0.481240 0.162825 0.776394 0.043 Uiso 1 1 calc GR . . . .
N2 N 0.7016(2) 0.22569(9) 0.33196(8) 0.0234(4) Uani 1 1 d . . . . .
C2 C 0.4785(2) 0.28250(9) 0.20394(9) 0.0196(4) Uani 1 1 d . . . . .
N3 N 0.7029(2) 0.24187(9) 0.45456(8) 0.0244(4) Uani 1 1 d . . . . .
C3 C 0.4655(2) 0.27744(10) 0.13404(9) 0.0204(4) Uani 1 1 d . . . . .
N4 N 0.5215(2) 0.16999(9) 0.55774(8) 0.0269(4) Uani 1 1 d . . . . .
H4A H 0.528041 0.163422 0.515784 0.032 Uiso 1 1 calc R . . . .
C4 C 0.3783(3) 0.22711(11) 0.10598(10) 0.0277(5) Uani 1 1 d . . . . .
H4 H 0.371340 0.222834 0.060169 0.033 Uiso 1 1 calc R . . . .
C5 C 0.3041(3) 0.18465(13) 0.14612(11) 0.0347(5) Uani 1 1 d . . . . .
H5 H 0.246002 0.151500 0.127524 0.042 Uiso 1 1 calc R . . . .
C6 C 0.3147(3) 0.19055(12) 0.21568(11) 0.0321(5) Uani 1 1 d . . . . .
H6 H 0.261841 0.161378 0.242184 0.039 Uiso 1 1 calc R . . . .
C7 C 0.6288(3) 0.37652(10) 0.19254(11) 0.0274(4) Uani 1 1 d . . . . .
H7 H 0.682114 0.409933 0.212861 0.033 Uiso 1 1 calc R . . . .
C8 C 0.6200(3) 0.37444(10) 0.12414(11) 0.0278(4) Uani 1 1 d . . . . .
H8 H 0.666600 0.405946 0.098706 0.033 Uiso 1 1 calc R . . . .
C9 C 0.5406(2) 0.32449(10) 0.09421(10) 0.0230(4) Uani 1 1 d . . . . .
C10 C 0.4043(2) 0.24529(10) 0.31869(10) 0.0216(4) Uani 1 1 d . . . . .
C11 C 0.2654(3) 0.25851(12) 0.35318(10) 0.0278(5) Uani 1 1 d . . . . .
H11 H 0.166695 0.262394 0.330045 0.033 Uiso 1 1 calc R . . . .
C12 C 0.2656(3) 0.26664(11) 0.42344(10) 0.0264(4) Uani 1 1 d . . . . .
H12 H 0.167068 0.275587 0.444330 0.032 Uiso 1 1 calc R . . . .
C13 C 0.4050(2) 0.26176(9) 0.46104(10) 0.0203(4) Uani 1 1 d . . . . .
C14 C 0.5531(2) 0.24817(9) 0.42669(9) 0.0195(4) Uani 1 1 d . . . . .
C15 C 0.5527(2) 0.23938(9) 0.35630(9) 0.0196(4) Uani 1 1 d . . . . .
C16 C 0.3994(2) 0.27147(10) 0.53402(10) 0.0209(4) Uani 1 1 d . . . . .
C17 C 0.3302(3) 0.32511(10) 0.55909(10) 0.0258(4) Uani 1 1 d . . . . .
H17 H 0.293937 0.355916 0.529916 0.031 Uiso 1 1 calc R . . . .
C18 C 0.3128(3) 0.33453(11) 0.62787(11) 0.0276(4) Uani 1 1 d . . . . .
H18 H 0.265911 0.371315 0.643344 0.033 Uiso 1 1 calc R . . . .
C19 C 0.3641(3) 0.29007(11) 0.67184(10) 0.0248(4) Uani 1 1 d . . . . .
H19 H 0.350994 0.296192 0.717127 0.030 Uiso 1 1 calc R . . . .
C20 C 0.4376(2) 0.23453(10) 0.64809(10) 0.0223(4) Uani 1 1 d . . . . .
C21 C 0.4551(2) 0.22547(9) 0.57938(10) 0.0209(4) Uani 1 1 d . . . . .
C22 C 0.5760(3) 0.12608(11) 0.59931(12) 0.0334(5) Uani 1 1 d . . . . .
H22 H 0.623523 0.090058 0.582229 0.040 Uiso 1 1 calc R . . . .
C23 C 0.5635(3) 0.13285(11) 0.66722(11) 0.0319(5) Uani 1 1 d . . . . .
H23 H 0.603828 0.102118 0.695620 0.038 Uiso 1 1 calc R . . . .
C24 C 0.4901(3) 0.18611(10) 0.69230(10) 0.0246(4) Uani 1 1 d . . . . .
F1 F 0.6902(2) 0.40486(12) 0.48098(9) 0.0655(6) Uani 1 1 d . . . . .
F2 F 0.9472(2) 0.38641(12) 0.47822(9) 0.0681(6) Uani 1 1 d . . . . .
F3 F 0.8550(3) 0.47539(10) 0.44680(10) 0.0637(5) Uani 1 1 d . . . . .
O3 O 0.6772(2) 0.37111(8) 0.35549(8) 0.0332(4) Uani 1 1 d . . . . .
O4 O 0.9450(3) 0.39240(11) 0.34271(10) 0.0509(5) Uani 1 1 d . . . . .
C25 C 0.8101(3) 0.39008(12) 0.37424(12) 0.0342(5) Uani 1 1 d . . . . .
C26 C 0.8245(3) 0.41451(14) 0.44616(13) 0.0417(6) Uani 1 1 d . . . . .
C1C C 0.8865(10) -0.0482(4) 0.6071(6) 0.0429(18) Uani 0.5 1 d . . P A -1
O9 O 0.6783(6) -0.00437(19) 0.5391(2) 0.0405(9) Uani 0.5 1 d . . P A -1
H9 H 0.623728 -0.008998 0.505107 0.061 Uiso 0.5 1 calc R . P A -1
F10 F 0.8595(8) -0.0017(2) 0.6500(2) 0.0773(14) Uani 0.5 1 d . . P A -1
O10 O 0.7595(6) -0.1022(3) 0.5191(3) 0.0341(11) Uani 0.5 1 d . . P A -1
F11 F 1.0328(5) -0.0372(3) 0.5822(3) 0.0875(16) Uani 0.5 1 d . . P A -1
F12 F 0.8932(17) -0.1040(5) 0.6519(6) 0.155(6) Uani 0.5 1 d . . P A -1
C31 C 0.7605(9) -0.0526(4) 0.5500(4) 0.0298(14) Uani 0.5 1 d . . P A -1
F4 F 0.5715(2) 0.49342(9) 0.30094(11) 0.0590(5) Uani 1 1 d . . . . .
F5 F 0.3829(3) 0.56060(9) 0.31285(16) 0.0857(8) Uani 1 1 d . . . . .
O5 O 0.1933(4) 0.46409(18) 0.37035(17) 0.1077(15) Uani 1 1 d . . . . .
H5A H 0.141152 0.431602 0.374821 0.162 Uiso 1 1 calc R . . . .
F6 F 0.4869(3) 0.51396(13) 0.39741(12) 0.0824(8) Uani 1 1 d . . . . .
O6 O 0.3126(2) 0.41756(9) 0.28512(10) 0.0438(4) Uani 1 1 d . . . . .
C27 C 0.3068(4) 0.45576(14) 0.32753(15) 0.0452(6) Uani 1 1 d . . . . .
C28 C 0.4391(4) 0.50629(14) 0.33526(17) 0.0481(7) Uani 1 1 d . . . . .
F7 F 0.5947(7) 0.0004(3) 0.2954(5) 0.056(2) Uani 0.5 1 d . . P B -1
O7 O 0.5673(9) 0.1020(4) 0.4241(4) 0.0371(14) Uani 0.5 1 d . . P B -1
F8 F 0.5226(5) 0.10046(16) 0.29062(19) 0.0479(8) Uani 0.5 1 d . . P B -1
O8 O 0.6162(6) -0.0010(2) 0.4171(2) 0.0392(10) Uani 0.5 1 d . . P B -1
F9 F 0.7631(11) 0.0751(6) 0.3028(6) 0.081(3) Uani 0.5 1 d . . P B -1
C29 C 0.5954(11) 0.0543(5) 0.3931(5) 0.0311(19) Uani 0.5 1 d . . P B -1
C30 C 0.614(4) 0.0621(12) 0.3211(14) 0.033(4) Uani 0.5 1 d . . P B -1
F7A F 0.6000(18) 0.0047(6) 0.2992(7) 0.132(5) Uani 0.5 1 d . . P C -2
O7A O 0.6234(8) 0.1051(4) 0.4379(4) 0.0371(14) Uani 0.5 1 d . . P C -2
F8A F 0.4542(6) 0.0809(3) 0.3239(2) 0.0852(17) Uani 0.5 1 d . . P C -2
O8A O 0.7038(9) 0.0053(3) 0.4284(3) 0.0671(18) Uani 0.5 1 d . . P C -2
F9A F 0.7056(15) 0.0893(4) 0.2984(5) 0.090(4) Uani 0.5 1 d . . P C -2
C29A C 0.6450(12) 0.0583(6) 0.4073(5) 0.035(2) Uani 0.5 1 d . . P C -2
C30A C 0.601(4) 0.0502(14) 0.3296(18) 0.044(5) Uani 0.5 1 d . . P C -2
O9A O 0.7831(9) 0.0048(3) 0.5467(2) 0.0667(16) Uani 0.5 1 d . . P D -2
H9A H 0.754439 0.004034 0.507653 0.100 Uiso 0.5 1 calc R . P D -2
F10A F 0.8928(5) -0.1030(3) 0.6489(4) 0.0513(19) Uani 0.5 1 d . . P D -2
O10A O 0.8292(11) -0.0964(4) 0.5319(4) 0.074(2) Uani 0.5 1 d . . P D -2
F11A F 0.9964(7) -0.0167(3) 0.6534(3) 0.0929(18) Uani 0.5 1 d . . P D -2
F12A F 0.7503(7) -0.0242(3) 0.6734(2) 0.0844(15) Uani 0.5 1 d . . P D -2
C31A C 0.8271(13) -0.0485(4) 0.5643(4) 0.0404(18) Uani 0.5 1 d . . P D -2
C32A C 0.8719(10) -0.0519(4) 0.6376(5) 0.0441(19) Uani 0.5 1 d . . P D -2

loop_
_atom_site_aniso_label
_atom_site_aniso_U_11
_atom_site_aniso_U_22
_atom_site_aniso_U_33
_atom_site_aniso_U_23
_atom_site_aniso_U_13
_atom_site_aniso_U_12
S1 0.0187(3) 0.0496(3) 0.0152(2) -0.0003(2) -0.00150(18) 0.0035(2)
O1 0.0362(8) 0.0365(9) 0.0135(7) 0.0039(6) -0.0028(6) -0.0052(7)
N1 0.0265(8) 0.0230(8) 0.0133(7) -0.0005(6) -0.0020(6) 0.0010(7)
C1 0.0204(9) 0.0326(11) 0.0154(9) 0.0015(8) -0.0028(7) -0.0028(8)
O2 0.0369(8) 0.0359(8) 0.0139(7) 0.0036(6) 0.0005(6) 0.0001(7)
N2 0.0222(8) 0.0337(10) 0.0143(8) 0.0006(7) -0.0018(6) -0.0021(7)
C2 0.0176(8) 0.0250(9) 0.0162(9) 0.0002(7) -0.0033(7) 0.0024(7)
N3 0.0203(8) 0.0381(10) 0.0148(8) 0.0002(7) -0.0017(6) 0.0002(7)
C3 0.0180(9) 0.0282(10) 0.0150(9) 0.0016(7) -0.0036(7) 0.0025(7)
N4 0.0392(10) 0.0274(9) 0.0140(8) 0.0010(7) 0.0032(7) 0.0034(8)
C4 0.0275(10) 0.0417(12) 0.0138(9) -0.0010(8) -0.0053(8) -0.0060(9)
C5 0.0382(12) 0.0473(14) 0.0185(10) -0.0027(9) -0.0059(9) -0.0203(11)
C6 0.0335(11) 0.0436(13) 0.0191(10) 0.0031(9) -0.0029(8) -0.0168(10)
C7 0.0391(12) 0.0206(10) 0.0225(10) -0.0001(8) -0.0017(8) -0.0010(8)
C8 0.0409(12) 0.0221(10) 0.0204(10) 0.0037(8) 0.0011(8) -0.0002(9)
C9 0.0236(9) 0.0285(10) 0.0168(9) 0.0033(8) -0.0016(7) 0.0056(8)
C10 0.0224(9) 0.0276(10) 0.0147(9) 0.0032(7) -0.0039(7) -0.0057(8)
C11 0.0215(10) 0.0448(13) 0.0171(10) 0.0026(9) -0.0048(7) -0.0027(9)
C12 0.0203(10) 0.0407(12) 0.0182(10) 0.0013(8) -0.0001(7) 0.0009(8)
C13 0.0223(9) 0.0239(9) 0.0148(9) 0.0024(7) -0.0007(7) -0.0014(7)
C14 0.0212(9) 0.0230(9) 0.0141(9) 0.0029(7) -0.0030(7) -0.0020(7)
C15 0.0213(9) 0.0226(9) 0.0148(9) 0.0018(7) -0.0012(7) -0.0037(7)
C16 0.0197(9) 0.0272(10) 0.0158(9) 0.0004(7) -0.0009(7) -0.0029(7)
C17 0.0284(10) 0.0276(10) 0.0215(10) 0.0021(8) -0.0006(8) 0.0038(8)
C18 0.0321(11) 0.0276(11) 0.0231(10) -0.0037(8) 0.0028(8) 0.0030(8)
C19 0.0262(10) 0.0322(11) 0.0161(9) -0.0042(8) 0.0027(7) -0.0030(8)
C20 0.0237(9) 0.0271(10) 0.0161(9) 0.0003(7) 0.0001(7) -0.0037(8)
C21 0.0232(9) 0.0235(10) 0.0160(9) 0.0004(7) 0.0009(7) -0.0031(7)
C22 0.0488(14) 0.0252(11) 0.0263(11) 0.0034(9) 0.0054(10) 0.0091(10)
C23 0.0424(13) 0.0306(11) 0.0228(10) 0.0080(9) 0.0007(9) 0.0047(9)
C24 0.0278(10) 0.0310(11) 0.0150(9) 0.0033(8) -0.0009(7) -0.0037(8)
F1 0.0529(10) 0.1087(17) 0.0352(9) -0.0296(10) 0.0107(7) -0.0160(10)
F2 0.0604(11) 0.1053(17) 0.0382(9) -0.0078(10) -0.0154(8) 0.0131(11)
F3 0.0771(13) 0.0590(11) 0.0549(11) -0.0337(9) -0.0011(9) -0.0106(10)
O3 0.0418(9) 0.0346(9) 0.0231(7) -0.0037(6) -0.0075(7) -0.0038(7)
O4 0.0528(11) 0.0625(13) 0.0377(10) -0.0246(9) 0.0134(9) -0.0215(10)
C25 0.0430(13) 0.0347(12) 0.0250(11) -0.0066(9) 0.0009(9) -0.0064(10)
C26 0.0406(13) 0.0552(16) 0.0294(12) -0.0145(11) -0.0029(10) -0.0052(12)
C1C 0.047(4) 0.038(3) 0.044(5) 0.005(4) 0.005(5) -0.006(3)
O9 0.061(3) 0.0283(19) 0.032(2) -0.0052(14) -0.008(2) 0.013(2)
F10 0.114(5) 0.054(3) 0.063(3) -0.028(2) -0.026(3) -0.002(3)
O10 0.042(3) 0.034(2) 0.026(2) -0.0077(18) 0.0042(18) 0.008(2)
F11 0.044(2) 0.131(5) 0.087(3) 0.027(3) -0.014(2) -0.033(3)
F12 0.306(15) 0.056(7) 0.103(8) 0.016(6) -0.059(8) -0.012(6)
C31 0.033(4) 0.032(3) 0.025(3) 0.000(2) 0.000(3) 0.002(3)
F4 0.0462(9) 0.0483(10) 0.0827(14) 0.0086(9) 0.0174(9) 0.0036(8)
F5 0.0648(13) 0.0354(10) 0.157(3) -0.0094(12) -0.0193(14) 0.0114(9)
O5 0.0769(18) 0.135(3) 0.112(2) -0.094(2) 0.0534(18) -0.0622(19)
F6 0.0728(14) 0.1070(19) 0.0676(14) -0.0272(13) 0.0055(11) -0.0415(13)
O6 0.0442(10) 0.0447(10) 0.0425(10) -0.0115(9) -0.0035(8) 0.0076(8)
C27 0.0444(14) 0.0456(15) 0.0456(15) -0.0152(13) 0.0062(12) 0.0010(12)
C28 0.0429(15) 0.0393(14) 0.0622(19) -0.0085(13) 0.0032(13) 0.0029(12)
F7 0.055(3) 0.021(3) 0.091(6) -0.014(3) 0.007(3) -0.008(2)
O7 0.051(4) 0.027(2) 0.033(3) -0.001(2) 0.002(3) 0.006(3)
F8 0.068(2) 0.0348(16) 0.0402(19) -0.0024(14) -0.0148(18) 0.0119(16)
O8 0.055(3) 0.0265(19) 0.036(2) -0.0001(15) -0.012(2) 0.007(2)
F9 0.062(3) 0.139(9) 0.042(3) -0.006(4) 0.004(2) -0.022(3)
C29 0.029(4) 0.027(3) 0.036(5) -0.005(3) -0.008(3) 0.000(3)
C30 0.035(6) 0.012(8) 0.053(9) 0.000(7) -0.014(7) 0.003(5)
F7A 0.262(13) 0.046(6) 0.086(7) -0.028(5) -0.013(7) 0.014(6)
O7A 0.040(4) 0.034(2) 0.037(4) -0.006(2) 0.007(2) 0.003(3)
F8A 0.055(2) 0.150(5) 0.050(2) 0.014(3) -0.002(2) 0.044(3)
O8A 0.108(5) 0.055(3) 0.039(3) -0.006(2) -0.003(3) 0.051(4)
F9A 0.173(11) 0.061(4) 0.036(3) -0.009(3) 0.020(6) -0.066(7)
C29A 0.037(5) 0.041(4) 0.027(4) -0.005(3) 0.004(3) 0.004(4)
C30A 0.045(6) 0.021(10) 0.067(8) 0.013(6) -0.003(4) 0.002(6)
O9A 0.112(5) 0.054(3) 0.034(2) -0.006(2) -0.009(3) 0.043(4)
F10A 0.0313(18) 0.046(5) 0.076(5) -0.010(3) -0.0077(19) 0.0060(18)
O10A 0.120(7) 0.056(4) 0.045(4) -0.014(3) 0.016(4) 0.037(5)
F11A 0.089(4) 0.087(4) 0.102(4) 0.034(3) -0.031(3) -0.043(3)
F12A 0.085(3) 0.120(5) 0.048(2) -0.020(3) 0.009(2) 0.020(3)
C31A 0.053(5) 0.041(4) 0.028(5) 0.000(3) 0.006(4) 0.020(4)
C32A 0.037(3) 0.051(5) 0.044(5) 0.008(4) 0.010(4) -0.009(3)

loop_
_atom_type_symbol
_atom_type_description
_atom_type_scat_dispersion_real
_atom_type_scat_dispersion_imag
_atom_type_scat_source
C C 0.0033 0.0016 'International Tables Vol C Tables 4.2.6.8 and 6.1.1.4'
H H 0.0000 0.0000 'International Tables Vol C Tables 4.2.6.8 and 6.1.1.4'
N N 0.0061 0.0033 'International Tables Vol C Tables 4.2.6.8 and 6.1.1.4'
O O 0.0106 0.0060 'International Tables Vol C Tables 4.2.6.8 and 6.1.1.4'
S S 0.1246 0.1234 'International Tables Vol C Tables 4.2.6.8 and 6.1.1.4'
F F 0.0171 0.0103 'International Tables Vol C Tables 4.2.6.8 and 6.1.1.4'

loop_
_geom_angle_atom_site_label_1
_geom_angle_atom_site_label_2
_geom_angle_atom_site_label_3
_geom_angle
_geom_angle_site_symmetry_1
_geom_angle_site_symmetry_3
_geom_angle_publ_flag
N2 S1 N3 101.49(9) . . ?
C7 N1 C2 122.31(17) . . ?
C2 C1 C10 120.96(18) . . ?
C6 C1 C2 118.13(19) . . ?
C6 C1 C10 120.81(19) . . ?
C15 N2 S1 106.04(13) . . ?
N1 C2 C1 121.10(18) . . ?
N1 C2 C3 118.50(18) . . ?
C1 C2 C3 120.37(18) . . ?
C14 N3 S1 105.83(13) . . ?
C2 C3 C9 118.50(18) . . ?
C4 C3 C2 119.47(19) . . ?
C4 C3 C9 122.02(18) . . ?
C22 N4 C21 122.52(18) . . ?
C5 C4 C3 119.79(19) . . ?
C4 C5 C6 120.5(2) . . ?
C1 C6 C5 121.7(2) . . ?
N1 C7 C8 122.0(2) . . ?
C7 C8 C9 118.7(2) . . ?
O1 C9 C3 116.62(19) . . ?
O1 C9 C8 123.44(19) . . ?
C8 C9 C3 119.94(18) . . ?
C11 C10 C1 121.39(18) . . ?
C11 C10 C15 116.75(18) . . ?
C15 C10 C1 121.86(18) . . ?
C10 C11 C12 122.56(18) . . ?
C13 C12 C11 122.43(19) . . ?
C12 C13 C14 116.67(18) . . ?
C12 C13 C16 120.47(18) . . ?
C14 C13 C16 122.85(17) . . ?
N3 C14 C13 125.80(17) . . ?
N3 C14 C15 113.28(17) . . ?
C13 C14 C15 120.92(17) . . ?
N2 C15 C10 125.99(18) . . ?
N2 C15 C14 113.35(17) . . ?
C10 C15 C14 120.66(18) . . ?
C17 C16 C13 119.73(18) . . ?
C17 C16 C21 118.16(18) . . ?
C21 C16 C13 122.02(18) . . ?
C16 C17 C18 121.7(2) . . ?
C19 C18 C17 120.5(2) . . ?
C18 C19 C20 119.56(19) . . ?
C19 C20 C24 121.46(19) . . ?
C21 C20 C19 119.71(19) . . ?
C21 C20 C24 118.80(19) . . ?
N4 C21 C16 121.24(18) . . ?
N4 C21 C20 118.32(18) . . ?
C20 C21 C16 120.39(19) . . ?
N4 C22 C23 121.5(2) . . ?
C22 C23 C24 119.0(2) . . ?
O2 C24 C20 116.6(2) . . ?
O2 C24 C23 123.7(2) . . ?
C23 C24 C20 119.74(19) . . ?
O3 C25 O4 128.9(2) . . ?
O3 C25 C26 117.8(2) . . ?
O4 C25 C26 113.3(2) . . ?
F1 C26 F2 107.1(2) . . ?
F1 C26 F3 107.7(2) . . ?
F1 C26 C25 112.9(2) . . ?
F2 C26 C25 110.7(2) . . ?
F3 C26 F2 107.4(2) . . ?
F3 C26 C25 110.7(2) . . ?
F10 C1C F12 101.9(9) . . ?
F10 C1C C31 114.6(7) . . ?
F11 C1C F10 105.5(7) . . ?
F11 C1C F12 110.1(8) . . ?
F11 C1C C31 109.1(7) . . ?
F12 C1C C31 115.1(8) . . ?
O9 C31 C1C 115.8(7) . . ?
O10 C31 C1C 115.6(7) . . ?
O10 C31 O9 128.5(8) . . ?
O5 C27 C28 110.1(2) . . ?
O6 C27 O5 128.0(3) . . ?
O6 C27 C28 121.9(3) . . ?
F4 C28 F5 106.6(3) . . ?
F4 C28 F6 106.8(3) . . ?
F4 C28 C27 112.2(2) . . ?
F5 C28 C27 110.0(3) . . ?
F6 C28 F5 108.2(3) . . ?
F6 C28 C27 112.7(3) . . ?
O7 C29 O8 126.9(10) . . ?
O7 C29 C30 115.7(14) . . ?
O8 C29 C30 117.3(14) . . ?
F7 C30 C29 104.1(16) . . ?
F8 C30 F7 111.1(17) . . ?
F8 C30 F9 105.6(19) . . ?
F8 C30 C29 119(2) . . ?
F9 C30 F7 101(2) . . ?
F9 C30 C29 114.2(18) . . ?
O7A C29A O8A 128.1(9) . . ?
O7A C29A C30A 124.2(15) . . ?
O8A C29A C30A 107.7(14) . . ?
F7A C30A F8A 111(3) . . ?
F7A C30A F9A 106(3) . . ?
F7A C30A C29A 127(2) . . ?
F8A C30A C29A 103(3) . . ?
F9A C30A F8A 103(2) . . ?
F9A C30A C29A 104(2) . . ?
O9A C31A C32A 112.8(8) . . ?
O10A C31A O9A 128.6(9) . . ?
O10A C31A C32A 118.5(8) . . ?
F10A C32A F11A 113.2(9) . . ?
F10A C32A F12A 114.9(7) . . ?
F10A C32A C31A 106.1(8) . . ?
F11A C32A F12A 100.8(8) . . ?
F11A C32A C31A 113.0(8) . . ?
F12A C32A C31A 108.9(7) . . ?

loop_
_geom_bond_atom_site_label_1
_geom_bond_atom_site_label_2
_geom_bond_distance
_geom_bond_site_symmetry_2
_geom_bond_publ_flag
S1 N2 1.6090(17) . ?
S1 N3 1.6161(17) . ?
O1 C9 1.326(2) . ?
N1 C2 1.371(3) . ?
N1 C7 1.331(3) . ?
C1 C2 1.414(3) . ?
C1 C6 1.373(3) . ?
C1 C10 1.489(3) . ?
O2 C24 1.319(3) . ?
N2 C15 1.345(3) . ?
C2 C3 1.417(3) . ?
N3 C14 1.346(3) . ?
C3 C4 1.406(3) . ?
C3 C9 1.429(3) . ?
N4 C21 1.377(3) . ?
N4 C22 1.333(3) . ?
C4 C5 1.362(3) . ?
C5 C6 1.411(3) . ?
C7 C8 1.382(3) . ?
C8 C9 1.385(3) . ?
C10 C11 1.363(3) . ?
C10 C15 1.427(3) . ?
C11 C12 1.428(3) . ?
C12 C13 1.364(3) . ?
C13 C14 1.427(3) . ?
C13 C16 1.488(3) . ?
C14 C15 1.432(3) . ?
C16 C17 1.377(3) . ?
C16 C21 1.416(3) . ?
C17 C18 1.410(3) . ?
C18 C19 1.364(3) . ?
C19 C20 1.416(3) . ?
C20 C21 1.408(3) . ?
C20 C24 1.430(3) . ?
C22 C23 1.382(3) . ?
C23 C24 1.385(3) . ?
F1 C26 1.322(3) . ?
F2 C26 1.330(3) . ?
F3 C26 1.326(4) . ?
O3 C25 1.213(3) . ?
O4 C25 1.276(3) . ?
C25 C26 1.546(3) . ?
C1C F10 1.339(10) . ?
C1C F11 1.318(10) . ?
C1C F12 1.499(14) . ?
C1C C31 1.538(10) . ?
O9 C31 1.248(10) . ?
O10 C31 1.231(11) . ?
F4 C28 1.316(3) . ?
F5 C28 1.327(4) . ?
O5 C27 1.284(4) . ?
F6 C28 1.320(4) . ?
O6 C27 1.185(3) . ?
C27 C28 1.533(4) . ?
F7 C30 1.43(3) . ?
O7 C29 1.220(15) . ?
F8 C30 1.27(3) . ?
O8 C29 1.289(13) . ?
F9 C30 1.30(3) . ?
C29 C30 1.47(3) . ?
F7A C30A 1.15(4) . ?
O7A C29A 1.192(15) . ?
F8A C30A 1.37(4) . ?
O8A C29A 1.301(13) . ?
F9A C30A 1.36(3) . ?
C29A C30A 1.61(4) . ?
O9A C31A 1.246(10) . ?
F10A C32A 1.129(11) . ?
O10A C31A 1.217(13) . ?
F11A C32A 1.301(10) . ?
F12A C32A 1.366(10) . ?
C31A C32A 1.521(11) . ?
